data_4349197
loop_
_publ_author_name
'Loera Fernandez, Ismael I.'
'Donaldson, Samantha L.'
'Schipper, Desmond E.'
'Andleeb, Sohaila'
'Whitmire, Kenton H.'

_publ_section_title
;
 Anionic Bismuth-Oxido Carboxylate Clusters with Transition Metal
 Countercations.
;
_journal_issue 21
_journal_name_full 'Inorganic chemistry'
_journal_page_first 11560
_journal_page_last 11569
_journal_paper_doi 10.1021/acs.inorgchem.6b02092
_journal_volume 55
_journal_year 2016
_chemical_formula_sum 'C16 H12 Bi2 F18 N O13'
_chemical_formula_weight 1186.23
_space_group_crystal_system triclinic
_space_group_IT_number 2
_space_group_name_Hall '-P 1'
_space_group_name_H-M_alt 'P -1'
_atom_sites_solution_hydrogens geom
_audit_creation_method SHELXL-2013
_cell_angle_alpha 113.359(5)
_cell_angle_beta 96.626(2)
_cell_angle_gamma 96.678(3)
_cell_formula_units_Z 2
_cell_length_a 9.429(3)
_cell_length_b 13.001(5)
_cell_length_c 13.971(5)
_cell_measurement_reflns_used 5054
_cell_measurement_temperature 173
_cell_measurement_theta_max 31.9
_cell_measurement_theta_min 2.2
_cell_volume 1536.9(9)
_computing_structure_refinement 'SHELXL-2013 (Sheldrick, 2013)'
_diffrn_ambient_temperature 173
_diffrn_detector CCD
_diffrn_detector_area_resol_mean 13.6612
_diffrn_measured_fraction_theta_full 0.990
_diffrn_measured_fraction_theta_max 0.909
_diffrn_measurement_device
;
SCXMini: Fixed Chi 2 circle
;
_diffrn_measurement_device_type
;
Rigaku Mercury2 (2x2 bin mode)
;
_diffrn_measurement_method 'profile data from \w-scans'
_diffrn_measurement_specimen_support Fiber
_diffrn_radiation_monochromator 'Graphite Monochromator'
_diffrn_radiation_type MoK\a
_diffrn_radiation_wavelength 0.71073
_diffrn_reflns_av_R_equivalents 0.0358
_diffrn_reflns_av_unetI/netI 0.0577
_diffrn_reflns_Laue_measured_fraction_full 0.990
_diffrn_reflns_Laue_measured_fraction_max 0.909
_diffrn_reflns_limit_h_max 13
_diffrn_reflns_limit_h_min -14
_diffrn_reflns_limit_k_max 18
_diffrn_reflns_limit_k_min -18
_diffrn_reflns_limit_l_max 20
_diffrn_reflns_limit_l_min -20
_diffrn_reflns_number 19615
_diffrn_reflns_point_group_measured_fraction_full 0.990
_diffrn_reflns_point_group_measured_fraction_max 0.909
_diffrn_reflns_theta_full 25.242
_diffrn_reflns_theta_max 31.966
_diffrn_reflns_theta_min 2.495
_diffrn_source 'Sealed Tube'
_exptl_absorpt_coefficient_mu 11.603
_exptl_absorpt_correction_T_max 1.000
_exptl_absorpt_correction_T_min 0.365
_exptl_absorpt_correction_type multi-scan
_exptl_absorpt_process_details 'SADABS (Sheldrick, 1996)'
_exptl_crystal_colour 'Faint Yellow'
_exptl_crystal_density_diffrn 2.563
_exptl_crystal_description Blocks
_exptl_crystal_F_000 1094
_exptl_crystal_size_max 0.200
_exptl_crystal_size_mid 0.200
_exptl_crystal_size_min 0.070
_refine_diff_density_max 2.290
_refine_diff_density_min -3.976
_refine_diff_density_rms 0.231
_refine_ls_extinction_method none
_refine_ls_goodness_of_fit_ref 1.059
_refine_ls_hydrogen_treatment constr
_refine_ls_matrix_type full
_refine_ls_number_parameters 451
_refine_ls_number_reflns 9673
_refine_ls_number_restraints 0
_refine_ls_restrained_S_all 1.059
_refine_ls_R_factor_all 0.0479
_refine_ls_R_factor_gt 0.0393
_refine_ls_shift/su_max 0.002
_refine_ls_shift/su_mean 0.000
_refine_ls_structure_factor_coef Fsqd
_refine_ls_weighting_details
;
 w=1/[\s^2^(Fo^2^)+(0.0432P)^2^+2.9730P]
 where P=(Fo^2^+2Fc^2^)/3
;
_refine_ls_weighting_scheme calc
_refine_ls_wR_factor_gt 0.0920
_refine_ls_wR_factor_ref 0.0982
_reflns_Friedel_coverage 0.000
_reflns_number_gt 8153
_reflns_number_total 9673
_reflns_threshold_expression 'I > 2\s(I)'
_cod_data_source_file ic6b02092_si_002.cif
_cod_data_source_block Me4N_Bi4
_cod_depositor_comments
;
The following automatic conversions were performed:

data item '_exptl_absorpt_correction_type' value 'Multi-scan' was
changed to 'multi-scan' in accordance with the
/home/saulius/struct/COD-crude-data/automatic-downloads/DataCite-retrospective/ACS/depositions/lib/dictionaries/cif_core.dic
dictionary named 'cif_core.dic' version 2.4.2 last updated on
2011-04-26.

Automatic conversion script
Id: cif_fix_values 6909 2019-04-08 15:41:33Z antanas 
;
_cod_database_code 4349197
_shelx_space_group_comment
;
The symmetry employed for this shelxl refinement is uniquely defined
by the following loop, which should always be used as a source of
symmetry information in preference to the above space-group names.
They are only intended as comments.
;
_shelx_estimated_absorpt_t_min 0.205
_shelx_estimated_absorpt_t_max 0.497
_shelxl_version_number 2013-2

loop_
_space_group_symop_operation_xyz
'x, y, z'
'-x, -y, -z'

loop_
_atom_site_label
_atom_site_type_symbol
_atom_site_fract_x
_atom_site_fract_y
_atom_site_fract_z
_atom_site_U_iso_or_equiv
_atom_site_adp_type
_atom_site_occupancy
_atom_site_site_symmetry_order
_atom_site_calc_flag
_atom_site_refinement_flags_posn
_atom_site_refinement_flags_adp
Bi1 Bi 0.82518(2) -0.44264(2) 0.44038(2) 0.01863(6) Uani 1 1 d . .
Bi2 Bi 0.43695(2) -0.60421(2) 0.36930(2) 0.01847(6) Uani 1 1 d . .
C11 C 0.7736(5) -0.7001(4) 0.4368(4) 0.0240(10) Uani 1 1 d . .
C12 C 0.8203(7) -0.7954(5) 0.4668(5) 0.0384(13) Uani 1 1 d . .
C21 C 0.6879(6) -0.2116(4) 0.5177(5) 0.0292(11) Uani 1 1 d . .
C22 C 0.6963(8) -0.0932(5) 0.5158(6) 0.0450(16) Uani 1 1 d . .
C31 C 0.9525(5) -0.3430(5) 0.7030(4) 0.0252(10) Uani 1 1 d . .
C32 C 0.9978(7) -0.2300(6) 0.8010(5) 0.0440(16) Uani 1 1 d . .
C41 C 0.3077(7) -0.4884(6) 0.2504(5) 0.0342(13) Uani 1 1 d . .
C42 C 0.2687(11) -0.3965(8) 0.2148(6) 0.062(2) Uani 1 1 d . .
C51 C 0.7177(6) -0.5191(5) 0.2150(4) 0.0288(11) Uani 1 1 d . .
C52 C 0.6522(9) -0.5942(7) 0.0990(5) 0.0500(17) Uani 1 1 d . .
C61 C 0.4323(8) -0.9202(5) 0.1776(5) 0.0405(14) Uani 1 1 d . .
C62 C 0.3524(12) -1.0360(7) 0.0977(7) 0.070(3) Uani 1 1 d . .
C100 C 1.9366(12) -0.1502(10) 0.2531(8) 0.089(3) Uani 1 1 d . .
H10A H 1.9357 -0.2052 0.2830 0.133 Uiso 1 1 calc R U
H10B H 1.9040 -0.0840 0.2997 0.133 Uiso 1 1 calc R U
H10C H 2.0335 -0.1289 0.2442 0.133 Uiso 1 1 calc R U
C101 C 1.8367(14) -0.1170(9) 0.0997(10) 0.094(4) Uani 1 1 d . .
H10D H 1.7733 -0.1510 0.0322 0.142 Uiso 1 1 calc R U
H10E H 1.9331 -0.0948 0.0905 0.142 Uiso 1 1 calc R U
H10F H 1.8028 -0.0511 0.1456 0.142 Uiso 1 1 calc R U
C102 C 1.6889(10) -0.2307(9) 0.1683(9) 0.077(3) Uani 1 1 d . .
H10G H 1.6909 -0.2831 0.2011 0.115 Uiso 1 1 calc R U
H10H H 1.6217 -0.2653 0.1025 0.115 Uiso 1 1 calc R U
H10I H 1.6591 -0.1629 0.2145 0.115 Uiso 1 1 calc R U
C103 C 1.8927(13) -0.3015(7) 0.0777(7) 0.076(3) Uani 1 1 d . .
H10J H 1.8957 -0.3549 0.1092 0.114 Uiso 1 1 calc R U
H10K H 1.9886 -0.2780 0.0684 0.114 Uiso 1 1 calc R U
H10L H 1.8294 -0.3368 0.0101 0.114 Uiso 1 1 calc R U
O11 O 0.8628(4) -0.6082(3) 0.4765(3) 0.0278(8) Uani 1 1 d . .
O12 O 0.6592(4) -0.7248(3) 0.3763(3) 0.0333(9) Uani 1 1 d . .
O21 O 0.7516(4) -0.2763(3) 0.4493(3) 0.0322(9) Uani 1 1 d . .
O22 O 0.6233(5) -0.2280(3) 0.5816(3) 0.0355(9) Uani 1 1 d . .
O31 O 0.8478(4) -0.3470(3) 0.6344(3) 0.0293(8) Uani 1 1 d . .
O32 O 1.0253(5) -0.4155(4) 0.6992(3) 0.0455(11) Uani 1 1 d . .
O41 O 0.3746(5) -0.4500(4) 0.3459(3) 0.0361(10) Uani 1 1 d . .
O42 O 0.2779(6) -0.5870(4) 0.1867(4) 0.0524(13) Uani 1 1 d . .
O51 O 0.6682(4) -0.5491(4) 0.2823(3) 0.0324(8) Uani 1 1 d . .
O52 O 0.8112(5) -0.4363(4) 0.2353(4) 0.0424(10) Uani 1 1 d . .
O61 O 0.5332(6) -0.9310(4) 0.2415(4) 0.0563(14) Uani 1 1 d . .
H61 H 0.5757 -0.8677 0.2843 0.084 Uiso 1 1 calc R U
O62 O 0.3976(6) -0.8348(4) 0.1781(4) 0.0520(12) Uani 1 1 d . .
O100 O 0.6225(3) -0.4814(3) 0.4789(3) 0.0195(6) Uani 1 1 d . .
N1 N 1.8380(6) -0.2008(4) 0.1478(4) 0.0394(12) Uani 1 1 d . .
F11 F 0.8508(11) -0.8750(6) 0.3854(5) 0.144(4) Uani 1 1 d . .
F12 F 0.7109(5) -0.8432(5) 0.4952(6) 0.088(2) Uani 1 1 d . .
F13 F 0.9267(5) -0.7612(4) 0.5456(4) 0.0688(15) Uani 1 1 d . .
F21 F 0.6389(9) -0.0245(5) 0.5873(6) 0.116(3) Uani 1 1 d . .
F22 F 0.8299(6) -0.0480(5) 0.5203(7) 0.102(2) Uani 1 1 d . .
F23 F 0.6268(8) -0.1005(5) 0.4256(6) 0.104(2) Uani 1 1 d . .
F31 F 0.9088(9) -0.1620(6) 0.8109(7) 0.170(5) Uani 1 1 d . .
F32 F 1.0169(8) -0.2438(6) 0.8881(4) 0.112(3) Uani 1 1 d . .
F33 F 1.1241(7) -0.1790(5) 0.7987(4) 0.096(2) Uani 1 1 d . .
F41 F 0.1779(9) -0.4384(7) 0.1251(5) 0.110(2) Uani 1 1 d . .
F42 F 0.2144(15) -0.3220(8) 0.2812(6) 0.198(6) Uani 1 1 d . .
F43 F 0.3819(9) -0.3459(7) 0.1954(8) 0.139(3) Uani 1 1 d . .
F51 F 0.5541(8) -0.6797(6) 0.0861(4) 0.110(2) Uani 1 1 d . .
F52 F 0.7486(8) -0.6393(7) 0.0457(4) 0.111(3) Uani 1 1 d . .
F53 F 0.5959(10) -0.5364(6) 0.0529(5) 0.124(3) Uani 1 1 d . .
F61 F 0.2578(14) -1.0306(7) 0.0289(8) 0.207(7) Uani 1 1 d . .
F62 F 0.4329(10) -1.0983(7) 0.0466(9) 0.189(5) Uani 1 1 d . .
F63 F 0.2862(14) -1.0942(8) 0.1356(7) 0.190(6) Uani 1 1 d . .

loop_
_atom_site_aniso_label
_atom_site_aniso_U_11
_atom_site_aniso_U_22
_atom_site_aniso_U_33
_atom_site_aniso_U_23
_atom_site_aniso_U_13
_atom_site_aniso_U_12
Bi1 0.01491(9) 0.01863(9) 0.02141(9) 0.00841(7) 0.00035(6) 0.00181(6)
Bi2 0.01786(9) 0.01714(9) 0.01685(9) 0.00520(7) -0.00193(6) 0.00146(6)
C11 0.021(2) 0.025(2) 0.027(2) 0.013(2) 0.0023(19) 0.0055(19)
C12 0.042(3) 0.033(3) 0.042(3) 0.021(3) -0.001(3) 0.006(3)
C21 0.028(3) 0.024(2) 0.040(3) 0.016(2) 0.005(2) 0.010(2)
C22 0.059(4) 0.032(3) 0.061(4) 0.028(3) 0.029(4) 0.022(3)
C31 0.021(2) 0.034(3) 0.019(2) 0.009(2) 0.0032(18) 0.008(2)
C32 0.034(3) 0.043(4) 0.033(3) -0.002(3) -0.005(3) 0.000(3)
C41 0.035(3) 0.046(3) 0.033(3) 0.025(3) 0.014(2) 0.017(3)
C42 0.097(7) 0.071(5) 0.042(4) 0.037(4) 0.018(4) 0.048(5)
C51 0.032(3) 0.030(3) 0.025(2) 0.012(2) 0.001(2) 0.012(2)
C52 0.062(5) 0.054(4) 0.024(3) 0.011(3) 0.000(3) 0.000(4)
C61 0.046(4) 0.026(3) 0.036(3) 0.000(2) 0.004(3) 0.004(3)
C62 0.095(7) 0.041(4) 0.044(4) -0.003(4) -0.009(4) -0.006(4)
C100 0.072(7) 0.102(8) 0.059(6) 0.005(6) -0.011(5) 0.018(6)
C101 0.137(10) 0.073(7) 0.122(9) 0.073(7) 0.055(8) 0.048(7)
C102 0.055(5) 0.084(7) 0.105(8) 0.059(6) 0.001(5) 0.005(5)
C103 0.135(9) 0.052(5) 0.050(5) 0.020(4) 0.034(5) 0.037(6)
O11 0.0188(16) 0.0228(17) 0.043(2) 0.0168(17) -0.0002(15) 0.0019(14)
O12 0.0272(19) 0.0223(18) 0.040(2) 0.0082(17) -0.0115(16) 0.0014(15)
O21 0.039(2) 0.0257(19) 0.042(2) 0.0206(18) 0.0172(18) 0.0138(16)
O22 0.043(2) 0.031(2) 0.043(2) 0.0207(19) 0.0196(19) 0.0161(18)
O31 0.0222(18) 0.039(2) 0.0216(17) 0.0100(16) -0.0032(14) 0.0029(15)
O32 0.051(3) 0.059(3) 0.030(2) 0.015(2) 0.007(2) 0.032(2)
O41 0.049(3) 0.033(2) 0.032(2) 0.0190(18) 0.0014(19) 0.0145(19)
O42 0.064(3) 0.049(3) 0.038(3) 0.016(2) -0.004(2) 0.010(2)
O51 0.0282(19) 0.047(2) 0.0224(18) 0.0165(18) 0.0043(15) 0.0031(17)
O52 0.049(3) 0.036(2) 0.040(2) 0.020(2) 0.000(2) -0.004(2)
O61 0.056(3) 0.031(2) 0.058(3) -0.001(2) -0.010(3) 0.012(2)
O62 0.062(3) 0.038(3) 0.044(3) 0.008(2) -0.004(2) 0.007(2)
O100 0.0122(14) 0.0205(16) 0.0201(15) 0.0041(13) -0.0002(12) -0.0001(12)
N1 0.047(3) 0.034(3) 0.036(3) 0.015(2) 0.002(2) 0.005(2)
F11 0.305(11) 0.103(5) 0.072(4) 0.044(4) 0.065(5) 0.159(7)
F12 0.050(3) 0.100(4) 0.155(6) 0.109(4) -0.006(3) -0.012(3)
F13 0.046(2) 0.069(3) 0.102(4) 0.063(3) -0.029(2) -0.006(2)
F21 0.207(8) 0.052(3) 0.151(6) 0.064(4) 0.131(6) 0.077(4)
F22 0.075(4) 0.051(3) 0.199(7) 0.069(4) 0.038(4) 0.008(3)
F23 0.150(6) 0.071(4) 0.112(5) 0.067(4) -0.011(4) 0.030(4)
F31 0.123(6) 0.091(5) 0.158(7) -0.081(5) -0.060(5) 0.072(4)
F32 0.161(6) 0.104(5) 0.021(2) 0.001(3) 0.004(3) -0.058(4)
F33 0.092(4) 0.082(4) 0.067(3) 0.004(3) 0.008(3) -0.052(3)
F41 0.132(6) 0.136(6) 0.088(4) 0.074(4) -0.015(4) 0.051(5)
F42 0.421(17) 0.179(8) 0.093(5) 0.089(6) 0.114(8) 0.246(11)
F43 0.135(7) 0.132(6) 0.197(9) 0.140(7) -0.015(6) -0.019(5)
F51 0.131(6) 0.100(5) 0.042(3) -0.003(3) -0.007(3) -0.051(4)
F52 0.107(5) 0.158(7) 0.036(3) -0.001(3) 0.021(3) 0.055(5)
F53 0.200(8) 0.100(5) 0.051(3) 0.024(3) -0.050(4) 0.051(5)
F61 0.288(14) 0.075(5) 0.151(8) 0.010(5) -0.165(9) -0.030(6)
F62 0.138(7) 0.076(5) 0.207(10) -0.085(6) 0.023(7) -0.001(5)
F63 0.275(13) 0.119(6) 0.097(6) 0.020(5) -0.009(7) -0.138(8)

loop_
_atom_type_symbol
_atom_type_description
_atom_type_scat_dispersion_real
_atom_type_scat_dispersion_imag
_atom_type_scat_source
C C 0.0033 0.0016 'International Tables Vol C Tables 4.2.6.8 and 6.1.1.4'
H H 0.0000 0.0000 'International Tables Vol C Tables 4.2.6.8 and 6.1.1.4'
N N 0.0061 0.0033 'International Tables Vol C Tables 4.2.6.8 and 6.1.1.4'
O O 0.0106 0.0060 'International Tables Vol C Tables 4.2.6.8 and 6.1.1.4'
F F 0.0171 0.0103 'International Tables Vol C Tables 4.2.6.8 and 6.1.1.4'
Bi Bi -4.1077 10.2566 'International Tables Vol C Tables 4.2.6.8 and 6.1.1.4'

loop_
_geom_angle_atom_site_label_1
_geom_angle_atom_site_label_2
_geom_angle_atom_site_label_3
_geom_angle
_geom_angle_site_symmetry_1
_geom_angle_site_symmetry_3
O100 Bi1 O21 85.54(13) . .
O100 Bi1 O51 73.23(13) . .
O21 Bi1 O51 91.89(15) . .
O100 Bi1 O11 80.30(13) . .
O21 Bi1 O11 162.31(14) . .
O51 Bi1 O11 94.09(14) . .
O100 Bi1 O31 72.30(12) . .
O21 Bi1 O31 82.38(14) . .
O51 Bi1 O31 145.38(13) . .
O11 Bi1 O31 83.25(14) . .
O100 Bi1 O32 129.16(15) . 2_746
O21 Bi1 O32 130.48(14) . 2_746
O51 Bi1 O32 71.42(14) . 2_746
O11 Bi1 O32 67.19(14) . 2_746
O31 Bi1 O32 136.09(13) . 2_746
O100 Bi2 O100 70.29(14) 2_646 .
O100 Bi2 O41 82.31(14) 2_646 .
O100 Bi2 O41 83.86(15) . .
O100 Bi2 O22 79.57(13) 2_646 2_646
O100 Bi2 O22 111.29(14) . 2_646
O41 Bi2 O22 150.44(15) . 2_646
O100 Bi2 O31 67.39(11) 2_646 2_646
O100 Bi2 O31 136.90(12) . 2_646
O41 Bi2 O31 82.86(15) . 2_646
O22 Bi2 O31 68.68(13) 2_646 2_646
O100 Bi2 Bi2 35.47(8) 2_646 2_646
O100 Bi2 Bi2 34.82(8) . 2_646
O41 Bi2 Bi2 81.54(11) . 2_646
O22 Bi2 Bi2 96.55(10) 2_646 2_646
O31 Bi2 Bi2 102.53(8) 2_646 2_646
O12 C11 O11 128.9(5) . .
O12 C11 C12 116.4(5) . .
O11 C11 C12 114.7(5) . .
F11 C12 F13 110.0(7) . .
F11 C12 F12 106.1(7) . .
F13 C12 F12 105.7(6) . .
F11 C12 C11 110.1(5) . .
F13 C12 C11 114.7(5) . .
F12 C12 C11 109.8(5) . .
O22 C21 O21 130.7(5) . .
O22 C21 C22 117.1(5) . .
O21 C21 C22 112.3(5) . .
F21 C22 F22 110.5(8) . .
F21 C22 F23 105.5(7) . .
F22 C22 F23 104.1(7) . .
F21 C22 C21 113.5(6) . .
F22 C22 C21 111.6(5) . .
F23 C22 C21 111.1(6) . .
O32 C31 O31 128.7(5) . .
O32 C31 C32 115.4(5) . .
O31 C31 C32 115.8(5) . .
F31 C32 F32 107.0(8) . .
F31 C32 F33 108.4(8) . .
F32 C32 F33 104.5(6) . .
F31 C32 C31 114.2(6) . .
F32 C32 C31 112.4(6) . .
F33 C32 C31 109.8(6) . .
O42 C41 O41 126.9(6) . .
O42 C41 C42 118.6(6) . .
O41 C41 C42 114.4(6) . .
F42 C42 F43 108.2(11) . .
F42 C42 F41 107.4(9) . .
F43 C42 F41 103.7(8) . .
F42 C42 C41 113.3(6) . .
F43 C42 C41 111.1(7) . .
F41 C42 C41 112.6(8) . .
O52 C51 O51 125.7(5) . .
O52 C51 C52 118.5(6) . .
O51 C51 C52 115.8(5) . .
F53 C52 F52 106.3(7) . .
F53 C52 F51 108.4(8) . .
F52 C52 F51 105.0(8) . .
F53 C52 C51 111.4(6) . .
F52 C52 C51 111.8(6) . .
F51 C52 C51 113.6(6) . .
O62 C61 O61 128.2(6) . .
O62 C61 C62 121.4(7) . .
O61 C61 C62 110.4(6) . .
F63 C62 F62 104.0(11) . .
F63 C62 F61 104.7(11) . .
F62 C62 F61 105.3(11) . .
F63 C62 C61 115.0(8) . .
F62 C62 C61 113.7(9) . .
F61 C62 C61 113.1(8) . .
N1 C100 H10A 109.5 . .
N1 C100 H10B 109.5 . .
H10A C100 H10B 109.5 . .
N1 C100 H10C 109.5 . .
H10A C100 H10C 109.5 . .
H10B C100 H10C 109.5 . .
N1 C101 H10D 109.5 . .
N1 C101 H10E 109.5 . .
H10D C101 H10E 109.5 . .
N1 C101 H10F 109.5 . .
H10D C101 H10F 109.5 . .
H10E C101 H10F 109.5 . .
N1 C102 H10G 109.5 . .
N1 C102 H10H 109.5 . .
H10G C102 H10H 109.5 . .
N1 C102 H10I 109.5 . .
H10G C102 H10I 109.5 . .
H10H C102 H10I 109.5 . .
N1 C103 H10J 109.5 . .
N1 C103 H10K 109.5 . .
H10J C103 H10K 109.5 . .
N1 C103 H10L 109.5 . .
H10J C103 H10L 109.5 . .
H10K C103 H10L 109.5 . .
C11 O11 Bi1 122.8(3) . .
C21 O21 Bi1 128.1(3) . .
C21 O22 Bi2 135.3(3) . 2_646
C31 O31 Bi1 126.5(3) . .
C31 O31 Bi2 127.9(3) . 2_646
Bi1 O31 Bi2 93.94(11) . 2_646
C31 O32 Bi1 138.4(4) . 2_746
C41 O41 Bi2 106.0(4) . .
C51 O51 Bi1 105.3(3) . .
C61 O61 H61 109.5 . .
Bi1 O100 Bi2 124.51(15) . 2_646
Bi1 O100 Bi2 125.64(15) . .
Bi2 O100 Bi2 109.71(14) 2_646 .
C103 N1 C101 109.3(7) . .
C103 N1 C100 108.0(7) . .
C101 N1 C100 110.7(8) . .
C103 N1 C102 112.8(7) . .
C101 N1 C102 109.7(7) . .
C100 N1 C102 106.3(7) . .

loop_
_geom_bond_atom_site_label_1
_geom_bond_atom_site_label_2
_geom_bond_distance
_geom_bond_site_symmetry_2
Bi1 O100 2.104(3) .
Bi1 O21 2.308(4) .
Bi1 O51 2.309(4) .
Bi1 O11 2.451(4) .
Bi1 O31 2.464(4) .
Bi1 O32 2.753(4) 2_746
Bi2 O100 2.144(3) 2_646
Bi2 O100 2.179(3) .
Bi2 O41 2.285(4) .
Bi2 O22 2.557(4) 2_646
Bi2 O31 2.675(4) 2_646
Bi2 Bi2 3.5348(10) 2_646
C11 O12 1.214(6) .
C11 O11 1.255(6) .
C11 C12 1.549(8) .
C12 F11 1.288(8) .
C12 F13 1.293(7) .
C12 F12 1.322(8) .
C21 O22 1.208(7) .
C21 O21 1.263(7) .
C21 C22 1.543(8) .
C22 F21 1.272(8) .
C22 F22 1.310(9) .
C22 F23 1.314(10) .
C31 O32 1.218(7) .
C31 O31 1.276(6) .
C31 C32 1.530(8) .
C32 F31 1.268(9) .
C32 F32 1.295(9) .
C32 F33 1.304(8) .
C41 O42 1.212(8) .
C41 O41 1.278(7) .
C41 C42 1.529(9) .
C42 F42 1.254(10) .
C42 F43 1.301(12) .
C42 F41 1.306(11) .
C51 O52 1.223(7) .
C51 O51 1.267(7) .
C51 C52 1.528(8) .
C52 F53 1.288(9) .
C52 F52 1.288(10) .
C52 F51 1.299(9) .
C61 O62 1.192(8) .
C61 O61 1.286(9) .
C61 C62 1.513(10) .
C62 F63 1.236(12) .
C62 F62 1.246(12) .
C62 F61 1.262(12) .
C100 N1 1.496(11) .
C100 H10A 0.9600 .
C100 H10B 0.9600 .
C100 H10C 0.9600 .
C101 N1 1.490(10) .
C101 H10D 0.9600 .
C101 H10E 0.9600 .
C101 H10F 0.9600 .
C102 N1 1.504(11) .
C102 H10G 0.9600 .
C102 H10H 0.9600 .
C102 H10I 0.9600 .
C103 N1 1.482(10) .
C103 H10J 0.9600 .
C103 H10K 0.9600 .
C103 H10L 0.9600 .
O22 Bi2 2.557(4) 2_646
O31 Bi2 2.675(4) 2_646
O32 Bi1 2.753(4) 2_746
O61 H61 0.8200 .
O100 Bi2 2.144(3) 2_646
